data_4023734
loop_
_publ_author_name
'Neil R. Norcross'
'John P. Melbardis'
'Margarita Ferris Solera'
'Mark A. Sephton'
'Colin Kilner'
'Lev N. Zakharov'
'Peter C. Astles'
'Stuart L. Warriner'
'Paul R. Blakemore'

_publ_section_title
;
 Total Synthesis of (+-)-\a-Isosparteine, (+-)-\b-Isosparteine, and
 (+-)-Sparteine from a Common Tetraoxobispidine Intermediate
;
_journal_name_full 'Journal of Organic Chemistry'
_journal_page_first 7939
_journal_page_last 7951
_journal_paper_doi 10.1021/jo8013512
_journal_volume 73
_journal_year 2008
_chemical_formula_moiety 'C15 H22 N2 O4, 2(C H Cl3)'
_chemical_formula_sum 'C17 H24 Cl6 N2 O4'
_chemical_formula_weight 533.08
_chemical_name_systematic
; 
 ? 
;
_space_group_IT_number 14
_symmetry_cell_setting monoclinic
_symmetry_space_group_name_Hall '-P 2ybc'
_symmetry_space_group_name_H-M 'P 1 21/c 1'
_atom_sites_solution_hydrogens geom
_atom_sites_solution_primary direct
_atom_sites_solution_secondary difmap
_audit_creation_method SHELXL-97
_cell_angle_alpha 90.00
_cell_angle_beta 103.1757(11)
_cell_angle_gamma 90.00
_cell_formula_units_Z 4
_cell_length_a 10.2077(2)
_cell_length_b 19.5810(4)
_cell_length_c 11.8828(2)
_cell_measurement_reflns_used 23111
_cell_measurement_temperature 150(2)
_cell_measurement_theta_max 27.48
_cell_measurement_theta_min 1.00
_cell_volume 2312.57(8)
_computing_cell_refinement 'DENZO-SMN (Otwinowski & Minor, 1996)'
_computing_data_collection COLLECT
_computing_data_reduction
;
DENZO-SMN and COLLECT (Otwinowski & Minor, 1996)
;
_computing_molecular_graphics ORTEP-III
_computing_publication_material 'local program'
_computing_structure_refinement 'SHELXL-97 (Sheldrick, 1997)'
_computing_structure_solution 'SHELXS-97 (Sheldrick, 1997)'
_diffrn_ambient_temperature 150(2)
_diffrn_detector_area_resol_mean 9
_diffrn_measured_fraction_theta_full 0.998
_diffrn_measured_fraction_theta_max 0.998
_diffrn_measurement_device_type
;
Nonius KappaCCD area-detector diffractometer
;
_diffrn_measurement_method 'phi and omega scans to fill asymmetric unit'
_diffrn_radiation_detector 'CCD plate'
_diffrn_radiation_monochromator graphite
_diffrn_radiation_probe x-ray
_diffrn_radiation_source 'fine-focus sealed tube'
_diffrn_radiation_type MoK\a
_diffrn_radiation_wavelength 0.71073
_diffrn_reflns_av_R_equivalents 0.0573
_diffrn_reflns_av_sigmaI/netI 0.0467
_diffrn_reflns_limit_h_max 12
_diffrn_reflns_limit_h_min -12
_diffrn_reflns_limit_k_max 24
_diffrn_reflns_limit_k_min -24
_diffrn_reflns_limit_l_max 14
_diffrn_reflns_limit_l_min -14
_diffrn_reflns_number 16338
_diffrn_reflns_theta_full 26.00
_diffrn_reflns_theta_max 26.00
_diffrn_reflns_theta_min 2.60
_diffrn_standards_decay_% 0
_diffrn_standards_interval_count 0
_diffrn_standards_interval_time 0
_diffrn_standards_number 0
_exptl_absorpt_coefficient_mu 0.770
_exptl_absorpt_correction_type none
_exptl_crystal_colour colourless
_exptl_crystal_density_diffrn 1.532
_exptl_crystal_density_method 'not measured'
_exptl_crystal_description needle
_exptl_crystal_F_000 1096
_exptl_crystal_size_max 0.42
_exptl_crystal_size_mid 0.06
_exptl_crystal_size_min 0.05
_refine_diff_density_max 1.425
_refine_diff_density_min -0.908
_refine_diff_density_rms 0.086
_refine_ls_goodness_of_fit_ref 1.051
_refine_ls_hydrogen_treatment constr
_refine_ls_matrix_type full
_refine_ls_number_parameters 265
_refine_ls_number_reflns 4539
_refine_ls_number_restraints 0
_refine_ls_restrained_S_all 1.051
_refine_ls_R_factor_all 0.0935
_refine_ls_R_factor_gt 0.0715
_refine_ls_shift/su_max 0.000
_refine_ls_shift/su_mean 0.000
_refine_ls_structure_factor_coef Fsqd
_refine_ls_weighting_details 'calc w=1/[\s^2^(Fo^2^)+(0.0990P)^2^+4.5125P] where P=(Fo^2^+2Fc^2^)/3'
_refine_ls_weighting_scheme calc
_refine_ls_wR_factor_gt 0.1916
_refine_ls_wR_factor_ref 0.2079
_reflns_number_gt 3281
_reflns_number_total 4282
_reflns_threshold_expression >2sigma(I)
_cod_data_source_file jo8013512_si_005.cif
_cod_data_source_block cmpd32s
_cod_original_sg_symbol_H-M 'P 21/c'
_cod_database_code 4023734

loop_
_symmetry_equiv_pos_as_xyz
'x, y, z'
'-x, y+1/2, -z+1/2'
'-x, -y, -z'
'x, -y-1/2, z-1/2'

loop_
_atom_site_label
_atom_site_type_symbol
_atom_site_fract_x
_atom_site_fract_y
_atom_site_fract_z
_atom_site_U_iso_or_equiv
_atom_site_adp_type
_atom_site_occupancy
_atom_site_symmetry_multiplicity
_atom_site_calc_flag
_atom_site_refinement_flags
_atom_site_disorder_assembly
_atom_site_disorder_group
C1 C 0.8333(3) 1.09993(18) 0.1994(3) 0.0269(7) Uani 1 1 d . . .
H1A H 0.8007 1.1442 0.2228 0.032 Uiso 1 1 calc R . .
H1B H 0.9031 1.1089 0.1555 0.032 Uiso 1 1 calc R . .
C1S C 0.5398(6) 0.8388(3) 0.1972(6) 0.0674(16) Uani 1 1 d . . .
H1S H 0.5369 0.8879 0.1735 0.081 Uiso 1 1 calc R . .
C2' C 0.8895(3) 1.05589(18) 0.3049(3) 0.0251(7) Uani 1 1 d . . .
H2' H 0.9621 1.0829 0.3567 0.030 Uiso 1 1 calc R . .
C2 C 0.7178(3) 1.05904(17) 0.1269(3) 0.0234(7) Uani 1 1 d . . .
H2 H 0.6826 1.0852 0.0540 0.028 Uiso 1 1 calc R . .
C2S C 0.9791(6) 0.7146(3) 0.9337(4) 0.0575(13) Uani 1 1 d . . .
H2S H 0.9399 0.6719 0.8934 0.069 Uiso 1 1 calc R . .
C3 C 0.7668(3) 0.99029(18) 0.0933(3) 0.0231(7) Uani 1 1 d . . .
C3' C 0.7835(3) 1.04113(18) 0.3719(3) 0.0254(7) Uani 1 1 d . . .
C5' C 0.5487(3) 1.0299(2) 0.3800(3) 0.0325(8) Uani 1 1 d . . .
H5'A H 0.5907 1.0186 0.4614 0.039 Uiso 1 1 calc R . .
H5'B H 0.4862 0.9925 0.3476 0.039 Uiso 1 1 calc R . .
C5 C 0.9298(3) 0.8971(2) 0.1268(3) 0.0301(8) Uani 1 1 d . . .
H5A H 0.8694 0.8796 0.0553 0.036 Uiso 1 1 calc R . .
H5B H 0.9378 0.8617 0.1874 0.036 Uiso 1 1 calc R . .
C6' C 0.4719(4) 1.0959(2) 0.3751(3) 0.0398(10) Uani 1 1 d . . .
H6'A H 0.5331 1.1323 0.4137 0.048 Uiso 1 1 calc R . .
H6'B H 0.3992 1.0905 0.4172 0.048 Uiso 1 1 calc R . .
C6 C 1.0687(4) 0.9123(2) 0.1042(3) 0.0344(8) Uani 1 1 d . . .
H6A H 1.1089 0.8695 0.0832 0.041 Uiso 1 1 calc R . .
H6B H 1.0592 0.9444 0.0384 0.041 Uiso 1 1 calc R . .
C7 C 1.1616(4) 0.9435(2) 0.2110(3) 0.0338(8) Uani 1 1 d . . .
H7A H 1.2479 0.9568 0.1925 0.041 Uiso 1 1 calc R . .
H7B H 1.1810 0.9092 0.2739 0.041 Uiso 1 1 calc R . .
C7' C 0.4109(4) 1.1166(2) 0.2503(3) 0.0335(8) Uani 1 1 d . . .
H7'A H 0.3693 1.1624 0.2491 0.040 Uiso 1 1 calc R . .
H7'B H 0.3396 1.0838 0.2153 0.040 Uiso 1 1 calc R . .
C8' C 0.5189(4) 1.11826(19) 0.1790(3) 0.0295(8) Uani 1 1 d . . .
H8'A H 0.5805 1.1571 0.2051 0.035 Uiso 1 1 calc R . .
H8'B H 0.4749 1.1259 0.0967 0.035 Uiso 1 1 calc R . .
C8 C 1.0958(3) 1.0062(2) 0.2513(3) 0.0285(8) Uani 1 1 d . . .
H8A H 1.0885 1.0427 0.1926 0.034 Uiso 1 1 calc R . .
H8B H 1.1538 1.0233 0.3243 0.034 Uiso 1 1 calc R . .
C9' C 0.6012(3) 1.05182(17) 0.1897(3) 0.0226(7) Uani 1 1 d . . .
C9 C 0.9551(3) 0.99061(18) 0.2710(3) 0.0229(7) Uani 1 1 d . . .
N4 N 0.8725(3) 0.96022(15) 0.1645(2) 0.0238(6) Uani 1 1 d . . .
N4' N 0.6538(3) 1.03599(16) 0.3135(2) 0.0250(6) Uani 1 1 d . . .
O3 O 0.7116(2) 0.96398(14) -0.0006(2) 0.0312(6) Uani 1 1 d . . .
O3' O 0.8150(3) 1.03527(16) 0.4785(2) 0.0374(7) Uani 1 1 d . . .
O9 O 0.9625(2) 0.93964(13) 0.3572(2) 0.0267(5) Uani 1 1 d . . .
H9 H 1.0260 0.9488 0.4138 0.040 Uiso 1 1 calc R . .
O9' O 0.5183(2) 0.99605(12) 0.1441(2) 0.0243(5) Uani 1 1 d . . .
H9' H 0.4491 1.0105 0.0975 0.036 Uiso 1 1 calc R . .
Cl1S Cl 0.37906(15) 0.80520(10) 0.1522(2) 0.1036(8) Uani 1 1 d . . .
Cl2S Cl 0.64516(15) 0.79454(9) 0.12261(14) 0.0743(5) Uani 1 1 d . . .
Cl4S Cl 0.89811(12) 0.78454(6) 0.85743(10) 0.0498(3) Uani 1 1 d . . .
Cl5S Cl 1.15004(19) 0.71669(10) 0.9355(3) 0.1240(10) Uani 1 1 d . . .
Cl6S Cl 0.9491(3) 0.71458(8) 1.07311(13) 0.1178(10) Uani 1 1 d . . .
Cl3S Cl 0.6094(3) 0.83429(15) 0.34369(18) 0.1451(13) Uani 1 1 d . . .

loop_
_atom_site_aniso_label
_atom_site_aniso_U_11
_atom_site_aniso_U_22
_atom_site_aniso_U_33
_atom_site_aniso_U_23
_atom_site_aniso_U_13
_atom_site_aniso_U_12
C1 0.0255(16) 0.0256(17) 0.0278(17) 0.0006(14) 0.0023(14) -0.0052(14)
C1S 0.065(3) 0.036(3) 0.087(4) 0.010(3) -0.013(3) 0.007(2)
C2' 0.0211(15) 0.0296(18) 0.0222(17) -0.0026(13) -0.0002(13) -0.0045(13)
C2 0.0238(16) 0.0257(17) 0.0194(16) 0.0026(12) 0.0026(13) 0.0001(13)
C2S 0.081(4) 0.039(3) 0.048(3) -0.010(2) 0.005(3) 0.006(2)
C3 0.0193(14) 0.0313(18) 0.0175(15) 0.0011(13) 0.0019(12) -0.0007(13)
C3' 0.0237(16) 0.0296(18) 0.0205(16) -0.0021(13) 0.0000(13) 0.0008(14)
C5' 0.0214(16) 0.054(2) 0.0221(17) 0.0040(16) 0.0049(14) 0.0012(16)
C5 0.0257(17) 0.034(2) 0.0268(18) -0.0054(14) -0.0011(14) 0.0060(15)
C6' 0.0328(19) 0.057(3) 0.030(2) -0.0107(18) 0.0089(16) 0.0033(18)
C6 0.0286(18) 0.046(2) 0.0281(18) -0.0037(16) 0.0052(15) 0.0089(17)
C7 0.0209(16) 0.048(2) 0.0317(19) 0.0029(16) 0.0040(14) 0.0021(15)
C7' 0.0277(17) 0.038(2) 0.033(2) -0.0057(16) 0.0049(15) 0.0076(15)
C8' 0.0280(17) 0.0270(18) 0.0311(19) -0.0012(14) 0.0017(15) 0.0033(14)
C8 0.0194(16) 0.039(2) 0.0252(17) 0.0019(14) 0.0016(13) -0.0033(14)
C9' 0.0222(15) 0.0254(17) 0.0177(15) 0.0005(12) -0.0004(12) -0.0002(13)
C9 0.0198(15) 0.0287(17) 0.0172(15) 0.0002(13) -0.0020(12) -0.0022(13)
N4 0.0184(13) 0.0314(15) 0.0191(14) -0.0028(11) -0.0009(11) 0.0021(11)
N4' 0.0196(13) 0.0372(17) 0.0166(13) 0.0016(11) 0.0005(11) -0.0005(12)
O3 0.0267(12) 0.0418(15) 0.0210(12) -0.0062(10) -0.0031(10) 0.0063(11)
O3' 0.0282(13) 0.0633(19) 0.0178(12) -0.0029(12) -0.0009(10) 0.0039(12)
O9 0.0242(12) 0.0333(13) 0.0202(12) 0.0052(10) -0.0001(9) -0.0017(10)
O9' 0.0202(11) 0.0254(12) 0.0236(12) -0.0014(9) -0.0029(9) -0.0013(9)
Cl1S 0.0462(8) 0.0772(11) 0.183(2) 0.0180(12) 0.0161(10) 0.0117(7)
Cl2S 0.0676(9) 0.0790(10) 0.0750(10) 0.0362(8) 0.0136(7) 0.0062(7)
Cl4S 0.0554(7) 0.0465(6) 0.0415(6) 0.0035(5) -0.0015(5) -0.0108(5)
Cl5S 0.0654(10) 0.0705(12) 0.214(3) -0.0347(14) -0.0138(13) 0.0183(9)
Cl6S 0.256(3) 0.0554(9) 0.0428(8) 0.0112(6) 0.0349(12) 0.0621(13)
Cl3S 0.207(3) 0.137(2) 0.0674(12) -0.0254(12) -0.0182(14) 0.104(2)

loop_
_atom_type_symbol
_atom_type_description
_atom_type_scat_dispersion_real
_atom_type_scat_dispersion_imag
_atom_type_scat_source
C C 0.0033 0.0016 'International Tables Vol C Tables 4.2.6.8 and 6.1.1.4'
H H 0.0000 0.0000 'International Tables Vol C Tables 4.2.6.8 and 6.1.1.4'
N N 0.0061 0.0033 'International Tables Vol C Tables 4.2.6.8 and 6.1.1.4'
O O 0.0106 0.0060 'International Tables Vol C Tables 4.2.6.8 and 6.1.1.4'
Cl Cl 0.1484 0.1585 'International Tables Vol C Tables 4.2.6.8 and 6.1.1.4'

loop_
_geom_angle_atom_site_label_1
_geom_angle_atom_site_label_2
_geom_angle_atom_site_label_3
_geom_angle
_geom_angle_site_symmetry_1
_geom_angle_site_symmetry_3
_geom_angle_publ_flag
C2 C1 C2' 105.5(3) . . ?
C2 C1 H1A 110.6 . . ?
C2' C1 H1A 110.6 . . ?
C2 C1 H1B 110.6 . . ?
C2' C1 H1B 110.6 . . ?
H1A C1 H1B 108.8 . . ?
Cl3S C1S Cl1S 115.7(4) . . ?
Cl3S C1S Cl2S 108.8(3) . . ?
Cl1S C1S Cl2S 107.4(3) . . ?
Cl3S C1S H1S 108.2 . . ?
Cl1S C1S H1S 108.2 . . ?
Cl2S C1S H1S 108.2 . . ?
C3' C2' C1 111.2(3) . . ?
C3' C2' C9 112.7(3) . . ?
C1 C2' C9 111.1(3) . . ?
C3' C2' H2' 107.2 . . ?
C1 C2' H2' 107.2 . . ?
C9 C2' H2' 107.2 . . ?
C1 C2 C3 110.8(3) . . ?
C1 C2 C9' 110.9(3) . . ?
C3 C2 C9' 112.4(3) . . ?
C1 C2 H2 107.5 . . ?
C3 C2 H2 107.5 . . ?
C9' C2 H2 107.5 . . ?
Cl5S C2S Cl4S 110.1(3) . . ?
Cl5S C2S Cl6S 112.3(3) . . ?
Cl4S C2S Cl6S 109.1(3) . . ?
Cl5S C2S H2S 108.4 . . ?
Cl4S C2S H2S 108.4 . . ?
Cl6S C2S H2S 108.4 . . ?
O3 C3 N4 121.2(3) . . ?
O3 C3 C2 119.6(3) . . ?
N4 C3 C2 119.1(3) . . ?
O3' C3' N4' 120.9(3) . . ?
O3' C3' C2' 120.4(3) . . ?
N4' C3' C2' 118.7(3) . . ?
N4' C5' C6' 110.2(3) . . ?
N4' C5' H5'A 109.6 . . ?
C6' C5' H5'A 109.6 . . ?
N4' C5' H5'B 109.6 . . ?
C6' C5' H5'B 109.6 . . ?
H5'A C5' H5'B 108.1 . . ?
N4 C5 C6 109.7(3) . . ?
N4 C5 H5A 109.7 . . ?
C6 C5 H5A 109.7 . . ?
N4 C5 H5B 109.7 . . ?
C6 C5 H5B 109.7 . . ?
H5A C5 H5B 108.2 . . ?
C5' C6' C7' 111.1(3) . . ?
C5' C6' H6'A 109.4 . . ?
C7' C6' H6'A 109.4 . . ?
C5' C6' H6'B 109.4 . . ?
C7' C6' H6'B 109.4 . . ?
H6'A C6' H6'B 108.0 . . ?
C7 C6 C5 110.9(3) . . ?
C7 C6 H6A 109.5 . . ?
C5 C6 H6A 109.5 . . ?
C7 C6 H6B 109.5 . . ?
C5 C6 H6B 109.5 . . ?
H6A C6 H6B 108.1 . . ?
C6 C7 C8 110.3(3) . . ?
C6 C7 H7A 109.6 . . ?
C8 C7 H7A 109.6 . . ?
C6 C7 H7B 109.6 . . ?
C8 C7 H7B 109.6 . . ?
H7A C7 H7B 108.1 . . ?
C6' C7' C8' 110.9(3) . . ?
C6' C7' H7'A 109.5 . . ?
C8' C7' H7'A 109.5 . . ?
C6' C7' H7'B 109.5 . . ?
C8' C7' H7'B 109.5 . . ?
H7'A C7' H7'B 108.1 . . ?
C7' C8' C9' 112.6(3) . . ?
C7' C8' H8'A 109.1 . . ?
C9' C8' H8'A 109.1 . . ?
C7' C8' H8'B 109.1 . . ?
C9' C8' H8'B 109.1 . . ?
H8'A C8' H8'B 107.8 . . ?
C7 C8 C9 112.4(3) . . ?
C7 C8 H8A 109.1 . . ?
C9 C8 H8A 109.1 . . ?
C7 C8 H8B 109.1 . . ?
C9 C8 H8B 109.1 . . ?
H8A C8 H8B 107.9 . . ?
O9' C9' N4' 105.7(3) . . ?
O9' C9' C8' 110.7(3) . . ?
N4' C9' C8' 109.1(3) . . ?
O9' C9' C2 110.2(3) . . ?
N4' C9' C2 110.7(3) . . ?
C8' C9' C2 110.4(3) . . ?
O9 C9 N4 105.1(3) . . ?
O9 C9 C8 110.5(3) . . ?
N4 C9 C8 108.7(3) . . ?
O9 C9 C2' 110.5(3) . . ?
N4 C9 C2' 111.2(3) . . ?
C8 C9 C2' 110.6(3) . . ?
C3 N4 C9 125.6(3) . . ?
C3 N4 C5 119.4(3) . . ?
C9 N4 C5 114.1(3) . . ?
C3' N4' C5' 118.6(3) . . ?
C3' N4' C9' 125.9(3) . . ?
C5' N4' C9' 113.9(3) . . ?
C9 O9 H9 109.5 . . ?
C9' O9' H9' 109.5 . . ?

loop_
_geom_bond_atom_site_label_1
_geom_bond_atom_site_label_2
_geom_bond_distance
_geom_bond_site_symmetry_2
_geom_bond_publ_flag
C1 C2 1.520(5) . ?
C1 C2' 1.522(5) . ?
C1 H1A 0.9900 . ?
C1 H1B 0.9900 . ?
C1S Cl3S 1.726(7) . ?
C1S Cl1S 1.736(6) . ?
C1S Cl2S 1.769(7) . ?
C1S H1S 1.0000 . ?
C2' C3' 1.510(5) . ?
C2' C9 1.538(5) . ?
C2' H2' 1.0000 . ?
C2 C3 1.521(5) . ?
C2 C9' 1.549(4) . ?
C2 H2 1.0000 . ?
C2S Cl5S 1.741(6) . ?
C2S Cl4S 1.744(5) . ?
C2S Cl6S 1.751(6) . ?
C2S H2S 1.0000 . ?
C3 O3 1.242(4) . ?
C3 N4 1.345(4) . ?
C3' O3' 1.239(4) . ?
C3' N4' 1.351(4) . ?
C5' N4' 1.475(4) . ?
C5' C6' 1.506(6) . ?
C5' H5'A 0.9900 . ?
C5' H5'B 0.9900 . ?
C5 N4 1.480(4) . ?
C5 C6 1.531(5) . ?
C5 H5A 0.9900 . ?
C5 H5B 0.9900 . ?
C6' C7' 1.526(6) . ?
C6' H6'A 0.9900 . ?
C6' H6'B 0.9900 . ?
C6 C7 1.528(5) . ?
C6 H6A 0.9900 . ?
C6 H6B 0.9900 . ?
C7 C8 1.528(5) . ?
C7 H7A 0.9900 . ?
C7 H7B 0.9900 . ?
C7' C8' 1.536(5) . ?
C7' H7'A 0.9900 . ?
C7' H7'B 0.9900 . ?
C8' C9' 1.538(5) . ?
C8' H8'A 0.9900 . ?
C8' H8'B 0.9900 . ?
C8 C9 1.537(5) . ?
C8 H8A 0.9900 . ?
C8 H8B 0.9900 . ?
C9' O9' 1.412(4) . ?
C9' N4' 1.479(4) . ?
C9 O9 1.419(4) . ?
C9 N4 1.476(4) . ?
O9 H9 0.8400 . ?
O9' H9' 0.8400 . ?
